data_7210253
loop_
_publ_author_name
'Luo, Yu-Hui'
'Yue, Feng-Xia'
'Yu, Xiao-Yang'
'Chen, Xin'
'Zhang, Hong'

_publ_section_title
;
 Coordination polymers of lanthanide complexes with benzene dicarboxylato
 ligands
;
_journal_issue 32
_journal_name_full CrystEngComm
_journal_page_first 6340
_journal_paper_doi 10.1039/c3ce40357b
_journal_volume 15
_journal_year 2013
_chemical_formula_moiety 'C33 H22 O11 Pr, H2 O'
_chemical_formula_sum 'C33 H24 O12 Pr'
_chemical_formula_weight 753.43
_chemical_melting_point ?
_space_group_IT_number 2
_symmetry_cell_setting triclinic
_symmetry_space_group_name_Hall '-P 1'
_symmetry_space_group_name_H-M 'P -1'
_atom_sites_solution_hydrogens geom
_atom_sites_solution_primary direct
_atom_sites_solution_secondary difmap
_audit_creation_method SHELXL-97
_cell_angle_alpha 102.208(2)
_cell_angle_beta 110.9310(10)
_cell_angle_gamma 100.5360(10)
_cell_formula_units_Z 2
_cell_length_a 10.442(2)
_cell_length_b 11.545(2)
_cell_length_c 14.071(3)
_cell_measurement_reflns_used 4340
_cell_measurement_temperature 293(2)
_cell_measurement_theta_max 27.5126
_cell_measurement_theta_min 2.7448
_cell_volume 1485.2(5)
_computing_structure_refinement 'SHELXL-97 (Sheldrick, 1997)'
_computing_structure_solution 'SHELXS-97 (Sheldrick, 1990)'
_diffrn_ambient_temperature 293(2)
_diffrn_measured_fraction_theta_full 0.961
_diffrn_measured_fraction_theta_max 0.961
_diffrn_radiation_monochromator graphite
_diffrn_radiation_source 'fine-focus sealed tube'
_diffrn_radiation_type MoK\a
_diffrn_radiation_wavelength 0.71073
_diffrn_reflns_av_R_equivalents 0.0184
_diffrn_reflns_av_sigmaI/netI 0.0220
_diffrn_reflns_limit_h_max 12
_diffrn_reflns_limit_h_min -12
_diffrn_reflns_limit_k_max 13
_diffrn_reflns_limit_k_min -13
_diffrn_reflns_limit_l_max 17
_diffrn_reflns_limit_l_min -17
_diffrn_reflns_number 12314
_diffrn_reflns_theta_full 25.50
_diffrn_reflns_theta_max 25.50
_diffrn_reflns_theta_min 2.74
_exptl_absorpt_coefficient_mu 1.708
_exptl_absorpt_correction_T_max 0.7485
_exptl_absorpt_correction_T_min 0.6846
_exptl_absorpt_correction_type multi-scan
_exptl_absorpt_process_details 'Sphere (Rigaku CrystalClear)'
_exptl_crystal_colour green
_exptl_crystal_density_diffrn 1.685
_exptl_crystal_density_method 'not measured'
_exptl_crystal_description block
_exptl_crystal_F_000 754
_exptl_crystal_size_max 0.24
_exptl_crystal_size_mid 0.22
_exptl_crystal_size_min 0.18
_refine_diff_density_max 1.308
_refine_diff_density_min -0.675
_refine_diff_density_rms 0.134
_refine_ls_extinction_method none
_refine_ls_goodness_of_fit_ref 0.987
_refine_ls_hydrogen_treatment constr
_refine_ls_matrix_type full
_refine_ls_number_parameters 415
_refine_ls_number_reflns 5313
_refine_ls_number_restraints 24
_refine_ls_restrained_S_all 1.001
_refine_ls_R_factor_all 0.0261
_refine_ls_R_factor_gt 0.0234
_refine_ls_shift/su_max 0.002
_refine_ls_shift/su_mean 0.000
_refine_ls_structure_factor_coef Fsqd
_refine_ls_weighting_details 'calc w=1/[\s^2^(Fo^2^)+(0.0445P)^2^+4.2368P] where P=(Fo^2^+2Fc^2^)/3'
_refine_ls_weighting_scheme calc
_refine_ls_wR_factor_gt 0.0613
_refine_ls_wR_factor_ref 0.0758
_reflns_number_gt 4998
_reflns_number_total 5313
_reflns_threshold_expression >2sigma(I)
_cod_data_source_file c3ce40357b.txt
_cod_data_source_block 1
_cod_depositor_comments
;
The following automatic conversions were performed:

'_chemical_melting_point' value 'not measured' was changed to '?' -
the value is undefined or not given.

'_symmetry_cell_setting' value
'Triclinic' changed to 'triclinic' according to
/home/saulius/struct/CIF-dictionaries/cif_core.dic dictionary named
'cif_core.dic' version 2.4.2 from 2011-04-26.

Automatic conversion script
Id: cif_fix_values 1891 2012-01-12 08:04:46Z andrius 
;
_cod_original_sg_symbol_H-M P-1
_cod_database_code 7210253

loop_
_symmetry_equiv_pos_as_xyz
'x, y, z'
'-x, -y, -z'

loop_
_atom_site_label
_atom_site_type_symbol
_atom_site_fract_x
_atom_site_fract_y
_atom_site_fract_z
_atom_site_U_iso_or_equiv
_atom_site_adp_type
_atom_site_occupancy
_atom_site_symmetry_multiplicity
_atom_site_calc_flag
_atom_site_refinement_flags
Pr1 Pr 0.615285(18) 0.562735(14) 0.660546(13) 0.01311(7) Uani 1 1 d .
C1 C 0.8007(4) 0.7875(3) 0.8232(3) 0.0219(7) Uani 1 1 d .
C2 C 0.9029(4) 0.8995(3) 0.9133(3) 0.0217(7) Uani 1 1 d .
C3 C 0.8936(4) 0.9216(3) 1.0113(3) 0.0234(8) Uani 1 1 d .
H3 H 0.8216 0.8685 1.0186 0.028 Uiso 1 1 calc R
C4 C 1.0101(4) 0.9785(3) 0.9010(3) 0.0216(7) Uani 1 1 d .
C5 C 1.0190(4) 0.9636(3) 0.7941(3) 0.0251(8) Uani 1 1 d .
C6 C 1.1349(5) 0.9150(3) 0.7768(3) 0.0300(9) Uani 1 1 d .
C7 C 1.2580(5) 0.9176(4) 0.8597(4) 0.0397(10) Uani 1 1 d .
H7 H 1.2674 0.9435 0.9297 0.048 Uiso 1 1 calc R
C8 C 1.3680(7) 0.8816(5) 0.8389(5) 0.0587(14) Uani 1 1 d .
H8 H 1.4517 0.8862 0.8952 0.070 Uiso 1 1 calc R
C9 C 1.3533(6) 0.8392(5) 0.7356(5) 0.0575(14) Uani 1 1 d U
H9 H 1.4270 0.8152 0.7221 0.069 Uiso 1 1 calc R
C10 C 1.2317(6) 0.8323(5) 0.6536(5) 0.0574(14) Uani 1 1 d U
H10 H 1.2213 0.8013 0.5838 0.069 Uiso 1 1 calc R
C11 C 1.1211(6) 0.8715(4) 0.6723(4) 0.0475(12) Uani 1 1 d .
H11 H 1.0390 0.8684 0.6154 0.057 Uiso 1 1 calc R
C12 C 0.4839(4) 0.7433(3) 0.4953(3) 0.0180(7) Uani 1 1 d .
C13 C 0.4874(4) 0.8762(3) 0.4977(3) 0.0174(7) Uani 1 1 d .
C14 C 0.6051(4) 0.9699(3) 0.5759(3) 0.0190(7) Uani 1 1 d .
H14 H 0.6756 0.9503 0.6273 0.023 Uiso 1 1 calc R
C15 C 0.3813(4) 0.9066(3) 0.4219(3) 0.0179(7) Uani 1 1 d .
C16 C 0.2444(4) 0.8112(3) 0.3420(3) 0.0202(7) Uani 1 1 d .
C17 C 0.2118(4) 0.7852(3) 0.2262(3) 0.0234(8) Uani 1 1 d .
C18 C 0.3163(5) 0.8245(4) 0.1917(3) 0.0390(10) Uani 1 1 d .
H18 H 0.4069 0.8732 0.2411 0.047 Uiso 1 1 calc R
C19 C 0.2859(6) 0.7914(6) 0.0841(4) 0.0566(14) Uani 1 1 d .
H19 H 0.3566 0.8169 0.0613 0.068 Uiso 1 1 calc R
C20 C 0.1509(6) 0.7207(5) 0.0103(4) 0.0546(14) Uani 1 1 d .
H20 H 0.1311 0.6983 -0.0621 0.066 Uiso 1 1 calc R
C21 C 0.0464(6) 0.6836(4) 0.0432(4) 0.0479(12) Uani 1 1 d .
H21 H -0.0447 0.6370 -0.0069 0.058 Uiso 1 1 calc R
C22 C 0.0756(5) 0.7151(4) 0.1509(3) 0.0336(9) Uani 1 1 d .
H22 H 0.0041 0.6894 0.1730 0.040 Uiso 1 1 calc R
C23 C 0.7015(4) 0.4906(3) 0.4276(3) 0.0177(7) Uani 1 1 d .
C24 C 0.8569(4) 0.4998(3) 0.4651(3) 0.0187(7) Uani 1 1 d .
C25 C 0.9260(4) 0.4788(3) 0.5609(3) 0.0219(7) Uani 1 1 d .
H25 H 0.8758 0.4642 0.6020 0.026 Uiso 1 1 calc R
C26 C 0.9314(4) 0.5212(3) 0.4024(3) 0.0199(7) Uani 1 1 d .
C27 C 0.8677(4) 0.5455(4) 0.2969(3) 0.0265(8) Uani 1 1 d .
C28 C 0.8035(4) 0.6496(4) 0.2902(4) 0.0319(9) Uani 1 1 d .
C29 C 0.7277(5) 0.6595(5) 0.1892(4) 0.0471(12) Uani 1 1 d .
H29 H 0.7173 0.6012 0.1282 0.057 Uiso 1 1 calc R
C30 C 0.6686(7) 0.7563(5) 0.1809(5) 0.0596(14) Uani 1 1 d U
H30 H 0.6170 0.7626 0.1139 0.072 Uiso 1 1 calc R
C31 C 0.6851(7) 0.8411(6) 0.2687(5) 0.0601(14) Uani 1 1 d U
H31 H 0.6447 0.9059 0.2611 0.072 Uiso 1 1 calc R
C32 C 0.7608(7) 0.8362(5) 0.3716(6) 0.0664(17) Uani 1 1 d .
H32 H 0.7717 0.8963 0.4318 0.080 Uiso 1 1 calc R
C33 C 0.8194(5) 0.7369(4) 0.3802(5) 0.0453(11) Uani 1 1 d .
H33 H 0.8694 0.7299 0.4472 0.054 Uiso 1 1 calc R
O1 O 0.8310(3) 0.7487(2) 0.7462(2) 0.0281(6) Uani 1 1 d .
O2 O 0.6886(3) 0.7326(2) 0.8292(2) 0.0297(6) Uani 1 1 d .
O3 O 0.9379(3) 0.9965(3) 0.7269(2) 0.0393(7) Uani 1 1 d .
O4 O 0.5406(3) 0.7239(2) 0.58307(19) 0.0230(5) Uani 1 1 d .
O5 O 0.5733(3) 0.3370(2) 0.5952(2) 0.0255(6) Uani 1 1 d .
O6 O 0.1625(3) 0.7579(3) 0.3732(2) 0.0336(6) Uani 1 1 d .
O7 O 0.3781(3) 0.5539(2) 0.6698(2) 0.0244(5) Uani 1 1 d .
O8 O 0.6528(2) 0.5263(2) 0.49653(19) 0.0200(5) Uani 1 1 d .
O9 O 0.8758(3) 0.4824(3) 0.2193(2) 0.0418(8) Uani 1 1 d .
O1W O 0.5925(3) 0.4599(3) 0.8020(3) 0.0405(7) Uani 1 1 d .
H1WA H 0.5598 0.4987 0.8421 0.049 Uiso 1 1 d R
H1WB H 0.5447 0.3842 0.7797 0.049 Uiso 1 1 d R
O2W O 0.8433(3) 0.5184(3) 0.7713(2) 0.0325(6) Uani 1 1 d .
H2WA H 0.9301 0.5574 0.7902 0.039 Uiso 1 1 d R
H2WB H 0.8323 0.4431 0.7409 0.039 Uiso 1 1 d R
O3W O 0.4976(6) 0.6381(5) 0.9145(4) 0.0804(13) Uani 1 1 d .
H3WA H 0.5733 0.6784 0.9131 0.097 Uiso 1 1 d R
H3WB H 0.4315 0.6182 0.8522 0.097 Uiso 1 1 d R

loop_
_atom_site_aniso_label
_atom_site_aniso_U_11
_atom_site_aniso_U_22
_atom_site_aniso_U_33
_atom_site_aniso_U_23
_atom_site_aniso_U_13
_atom_site_aniso_U_12
Pr1 0.01151(11) 0.00965(10) 0.01388(11) 0.00114(7) 0.00245(8) 0.00161(7)
C1 0.0204(18) 0.0152(16) 0.0201(18) -0.0008(14) 0.0031(15) 0.0003(14)
C2 0.0183(18) 0.0151(16) 0.0224(18) -0.0011(13) 0.0042(15) 0.0002(13)
C3 0.0207(18) 0.0181(17) 0.0239(18) 0.0004(14) 0.0080(16) -0.0026(14)
C4 0.0194(18) 0.0171(16) 0.0213(17) -0.0001(14) 0.0053(15) 0.0022(14)
C5 0.025(2) 0.0172(16) 0.0227(19) -0.0002(14) 0.0067(16) -0.0047(14)
C6 0.037(2) 0.0189(17) 0.033(2) 0.0046(16) 0.0185(19) 0.0030(16)
C7 0.044(3) 0.044(3) 0.040(2) 0.018(2) 0.020(2) 0.022(2)
C8 0.061(4) 0.060(3) 0.075(4) 0.029(3) 0.035(3) 0.037(3)
C9 0.0580(16) 0.0567(16) 0.0601(16) 0.0144(10) 0.0273(11) 0.0189(10)
C10 0.0592(16) 0.0577(16) 0.0569(16) 0.0128(10) 0.0284(11) 0.0159(10)
C11 0.058(3) 0.042(3) 0.036(2) -0.003(2) 0.024(2) 0.005(2)
C12 0.0152(17) 0.0108(15) 0.0246(18) 0.0047(13) 0.0053(15) 0.0029(12)
C13 0.0207(18) 0.0108(15) 0.0179(16) 0.0042(13) 0.0053(15) 0.0039(13)
C14 0.0192(18) 0.0126(15) 0.0197(17) 0.0057(13) 0.0014(15) 0.0047(13)
C15 0.0187(17) 0.0123(15) 0.0175(16) 0.0025(12) 0.0035(14) 0.0031(13)
C16 0.0194(18) 0.0131(15) 0.0222(18) 0.0045(13) 0.0023(15) 0.0048(13)
C17 0.0237(19) 0.0165(16) 0.0225(18) 0.0038(14) 0.0022(16) 0.0061(14)
C18 0.030(2) 0.049(3) 0.029(2) 0.0078(19) 0.0071(19) 0.005(2)
C19 0.056(3) 0.079(4) 0.038(3) 0.016(3) 0.024(3) 0.017(3)
C20 0.070(4) 0.059(3) 0.021(2) 0.003(2) 0.010(2) 0.016(3)
C21 0.051(3) 0.039(3) 0.028(2) -0.0002(19) -0.003(2) 0.003(2)
C22 0.030(2) 0.027(2) 0.028(2) 0.0054(16) -0.0004(18) 0.0004(17)
C23 0.0163(17) 0.0153(15) 0.0245(18) 0.0090(13) 0.0101(15) 0.0044(13)
C24 0.0141(17) 0.0190(16) 0.0218(17) 0.0044(13) 0.0071(14) 0.0043(13)
C25 0.0170(18) 0.0287(18) 0.0245(18) 0.0110(15) 0.0115(15) 0.0076(14)
C26 0.0160(17) 0.0225(17) 0.0214(17) 0.0070(14) 0.0077(15) 0.0055(13)
C27 0.0125(17) 0.040(2) 0.027(2) 0.0141(17) 0.0070(15) 0.0056(15)
C28 0.0177(19) 0.040(2) 0.046(2) 0.027(2) 0.0146(18) 0.0090(16)
C29 0.029(2) 0.063(3) 0.058(3) 0.043(3) 0.014(2) 0.014(2)
C30 0.0585(17) 0.0595(17) 0.0612(17) 0.0242(10) 0.0221(11) 0.0155(10)
C31 0.0587(17) 0.0585(17) 0.0639(17) 0.0234(10) 0.0230(11) 0.0170(10)
C32 0.066(4) 0.038(3) 0.106(5) 0.019(3) 0.050(4) 0.013(3)
C33 0.044(3) 0.036(2) 0.065(3) 0.023(2) 0.026(3) 0.013(2)
O1 0.0232(14) 0.0228(13) 0.0258(14) -0.0058(11) 0.0092(11) -0.0050(11)
O2 0.0240(14) 0.0252(13) 0.0257(14) -0.0063(11) 0.0103(12) -0.0092(11)
O3 0.0365(17) 0.0460(18) 0.0291(16) 0.0133(14) 0.0057(14) 0.0107(14)
O4 0.0272(14) 0.0146(11) 0.0216(13) 0.0066(10) 0.0032(11) 0.0060(10)
O5 0.0356(15) 0.0103(11) 0.0215(13) 0.0014(10) 0.0041(12) 0.0054(10)
O6 0.0280(15) 0.0316(15) 0.0321(15) 0.0114(12) 0.0076(13) -0.0044(12)
O7 0.0150(12) 0.0348(14) 0.0189(13) 0.0050(11) 0.0048(11) 0.0052(11)
O8 0.0159(12) 0.0209(12) 0.0235(13) 0.0045(10) 0.0101(10) 0.0040(9)
O9 0.0400(18) 0.065(2) 0.0228(15) 0.0113(14) 0.0127(14) 0.0226(16)
O1W 0.0466(19) 0.0403(17) 0.0476(19) 0.0249(15) 0.0265(16) 0.0142(14)
O2W 0.0233(14) 0.0305(14) 0.0385(16) 0.0093(12) 0.0064(13) 0.0101(11)
O3W 0.091(3) 0.088(3) 0.062(3) 0.016(2) 0.040(3) 0.014(3)

loop_
_atom_type_symbol
_atom_type_description
_atom_type_scat_dispersion_real
_atom_type_scat_dispersion_imag
_atom_type_scat_source
C C 0.0033 0.0016 'International Tables Vol C Tables 4.2.6.8 and 6.1.1.4'
H H 0.0000 0.0000 'International Tables Vol C Tables 4.2.6.8 and 6.1.1.4'
O O 0.0106 0.0060 'International Tables Vol C Tables 4.2.6.8 and 6.1.1.4'
Pr Pr -0.2180 2.8214 'International Tables Vol C Tables 4.2.6.8 and 6.1.1.4'

loop_
_geom_angle_atom_site_label_1
_geom_angle_atom_site_label_2
_geom_angle_atom_site_label_3
_geom_angle
_geom_angle_site_symmetry_1
_geom_angle_site_symmetry_3
O8 Pr1 O4 74.96(8) . .
O8 Pr1 O5 74.49(8) . .
O4 Pr1 O5 136.31(8) . .
O8 Pr1 O2 139.20(8) . .
O4 Pr1 O2 81.02(9) . .
O5 Pr1 O2 140.87(9) . .
O8 Pr1 O7 124.95(8) . .
O4 Pr1 O7 76.65(9) . .
O5 Pr1 O7 96.45(9) . .
O2 Pr1 O7 79.20(8) . .
O8 Pr1 O1 89.43(8) . .
O4 Pr1 O1 74.07(9) . .
O5 Pr1 O1 135.49(9) . .
O2 Pr1 O1 52.04(8) . .
O7 Pr1 O1 125.82(8) . .
O8 Pr1 O2W 95.50(9) . .
O4 Pr1 O2W 139.51(9) . .
O5 Pr1 O2W 73.99(9) . .
O2 Pr1 O2W 81.86(10) . .
O7 Pr1 O2W 134.86(9) . .
O1 Pr1 O2W 66.46(9) . .
O8 Pr1 O1W 142.53(9) . .
O4 Pr1 O1W 140.25(9) . .
O5 Pr1 O1W 69.26(10) . .
O2 Pr1 O1W 72.93(10) . .
O7 Pr1 O1W 69.45(9) . .
O1 Pr1 O1W 109.84(10) . .
O2W Pr1 O1W 65.91(10) . .
O8 Pr1 O8 76.03(8) . 2_666
O4 Pr1 O8 68.76(8) . 2_666
O5 Pr1 O8 74.06(8) . 2_666
O2 Pr1 O8 124.60(8) . 2_666
O7 Pr1 O8 49.84(8) . 2_666
O1 Pr1 O8 142.42(8) . 2_666
O2W Pr1 O8 148.06(8) . 2_666
O1W Pr1 O8 102.24(9) . 2_666
O8 Pr1 C23 100.73(9) . 2_666
O4 Pr1 C23 69.71(9) . 2_666
O5 Pr1 C23 86.22(9) . 2_666
O2 Pr1 C23 101.18(9) . 2_666
O7 Pr1 C23 24.50(9) . 2_666
O1 Pr1 C23 138.06(9) . 2_666
O2W Pr1 C23 150.01(9) . 2_666
O1W Pr1 C23 86.26(10) . 2_666
O8 Pr1 C23 25.40(8) 2_666 2_666
O8 Pr1 Pr1 40.36(6) . 2_666
O4 Pr1 Pr1 66.57(6) . 2_666
O5 Pr1 Pr1 69.89(6) . 2_666
O2 Pr1 Pr1 146.49(7) . 2_666
O7 Pr1 Pr1 85.05(6) . 2_666
O1 Pr1 Pr1 121.53(6) . 2_666
O2W Pr1 Pr1 128.60(7) . 2_666
O1W Pr1 Pr1 128.19(8) . 2_666
O8 Pr1 Pr1 35.66(5) 2_666 2_666
C23 Pr1 Pr1 60.59(7) 2_666 2_666
O1 C1 O2 121.9(3) . .
O1 C1 C2 119.2(3) . .
O2 C1 C2 118.8(3) . .
C3 C2 C4 119.9(3) . .
C3 C2 C1 119.3(3) . .
C4 C2 C1 120.8(3) . .
C2 C3 C4 121.6(3) . 2_777
C2 C3 H3 119.2 . .
C4 C3 H3 119.2 2_777 .
C2 C4 C3 118.6(3) . 2_777
C2 C4 C5 122.0(3) . .
C3 C4 C5 119.4(3) 2_777 .
O3 C5 C6 121.3(4) . .
O3 C5 C4 119.8(4) . .
C6 C5 C4 118.8(3) . .
C7 C6 C11 118.7(4) . .
C7 C6 C5 123.0(4) . .
C11 C6 C5 118.1(4) . .
C6 C7 C8 120.4(5) . .
C6 C7 H7 119.8 . .
C8 C7 H7 119.8 . .
C9 C8 C7 120.3(6) . .
C9 C8 H8 119.9 . .
C7 C8 H8 119.9 . .
C10 C9 C8 120.0(6) . .
C10 C9 H9 120.0 . .
C8 C9 H9 120.0 . .
C9 C10 C11 120.8(5) . .
C9 C10 H10 119.6 . .
C11 C10 H10 119.6 . .
C6 C11 C10 119.7(5) . .
C6 C11 H11 120.2 . .
C10 C11 H11 120.2 . .
O4 C12 O5 125.9(3) . 2_666
O4 C12 C13 117.1(3) . .
O5 C12 C13 117.0(3) 2_666 .
C14 C13 C15 119.3(3) . .
C14 C13 C12 118.1(3) . .
C15 C13 C12 122.5(3) . .
C13 C14 C15 120.7(3) . 2_676
C13 C14 H14 119.7 . .
C15 C14 H14 119.7 2_676 .
C13 C15 C14 120.0(3) . 2_676
C13 C15 C16 121.9(3) . .
C14 C15 C16 117.9(3) 2_676 .
O6 C16 C17 121.6(3) . .
O6 C16 C15 119.6(3) . .
C17 C16 C15 118.9(3) . .
C18 C17 C22 119.2(4) . .
C18 C17 C16 121.3(3) . .
C22 C17 C16 119.5(4) . .
C19 C18 C17 120.1(4) . .
C19 C18 H18 120.0 . .
C17 C18 H18 120.0 . .
C18 C19 C20 120.3(5) . .
C18 C19 H19 119.9 . .
C20 C19 H19 119.9 . .
C21 C20 C19 120.2(5) . .
C21 C20 H20 119.9 . .
C19 C20 H20 119.9 . .
C20 C21 C22 120.3(4) . .
C20 C21 H21 119.9 . .
C22 C21 H21 119.9 . .
C21 C22 C17 120.1(4) . .
C21 C22 H22 120.0 . .
C17 C22 H22 120.0 . .
O7 C23 O8 121.7(3) 2_666 .
O7 C23 C24 119.5(3) 2_666 .
O8 C23 C24 118.7(3) . .
O7 C23 Pr1 56.39(17) 2_666 2_666
O8 C23 Pr1 65.56(18) . 2_666
C24 C23 Pr1 172.5(2) . 2_666
C25 C24 C26 119.5(3) . .
C25 C24 C23 118.9(3) . .
C26 C24 C23 121.6(3) . .
C24 C25 C26 121.9(3) . 2_766
C24 C25 H25 119.1 . .
C26 C25 H25 119.1 2_766 .
C25 C26 C24 118.7(3) 2_766 .
C25 C26 C27 117.1(3) 2_766 .
C24 C26 C27 124.2(3) . .
O9 C27 C28 121.1(4) . .
O9 C27 C26 119.1(4) . .
C28 C27 C26 119.8(3) . .
C33 C28 C29 119.9(4) . .
C33 C28 C27 121.7(4) . .
C29 C28 C27 118.4(4) . .
C30 C29 C28 119.5(5) . .
C30 C29 H29 120.2 . .
C28 C29 H29 120.2 . .
C31 C30 C29 120.3(6) . .
C31 C30 H30 119.8 . .
C29 C30 H30 119.8 . .
C30 C31 C32 122.5(6) . .
C30 C31 H31 118.7 . .
C32 C31 H31 118.7 . .
C31 C32 C33 117.2(6) . .
C31 C32 H32 121.4 . .
C33 C32 H32 121.4 . .
C28 C33 C32 120.6(5) . .
C28 C33 H33 119.7 . .
C32 C33 H33 119.7 . .
C1 O1 Pr1 92.8(2) . .
C1 O2 Pr1 93.2(2) . .
C12 O4 Pr1 141.9(2) . .
C12 O5 Pr1 135.2(2) 2_666 .
C23 O7 Pr1 99.1(2) 2_666 .
C23 O8 Pr1 161.2(2) . .
C23 O8 Pr1 89.0(2) . 2_666
Pr1 O8 Pr1 103.97(8) . 2_666
Pr1 O1W H1WA 113.1 . .
Pr1 O1W H1WB 117.2 . .
H1WA O1W H1WB 107.4 . .
Pr1 O2W H2WA 129.5 . .
Pr1 O2W H2WB 104.4 . .
H2WA O2W H2WB 107.5 . .
H3WA O3W H3WB 107.4 . .

loop_
_geom_bond_atom_site_label_1
_geom_bond_atom_site_label_2
_geom_bond_distance
_geom_bond_site_symmetry_2
Pr1 O8 2.440(2) .
Pr1 O4 2.457(2) .
Pr1 O5 2.472(2) .
Pr1 O2 2.500(2) .
Pr1 O7 2.511(2) .
Pr1 O1 2.517(2) .
Pr1 O2W 2.548(3) .
Pr1 O1W 2.581(3) .
Pr1 O8 2.710(2) 2_666
Pr1 C23 2.977(3) 2_666
C1 O1 1.251(4) .
C1 O2 1.266(5) .
C1 C2 1.502(5) .
C2 C3 1.389(5) .
C2 C4 1.395(5) .
C3 C4 1.398(5) 2_777
C3 H3 0.9300 .
C4 C3 1.398(5) 2_777
C4 C5 1.516(5) .
C5 O3 1.206(5) .
C5 C6 1.496(6) .
C6 C7 1.383(7) .
C6 C11 1.394(6) .
C7 C8 1.393(7) .
C7 H7 0.9300 .
C8 C9 1.374(8) .
C8 H8 0.9300 .
C9 C10 1.352(8) .
C9 H9 0.9300 .
C10 C11 1.402(8) .
C10 H10 0.9300 .
C11 H11 0.9300 .
C12 O4 1.253(4) .
C12 O5 1.261(4) 2_666
C12 C13 1.521(4) .
C13 C14 1.391(5) .
C13 C15 1.394(5) .
C14 C15 1.400(5) 2_676
C14 H14 0.9300 .
C15 C14 1.400(5) 2_676
C15 C16 1.507(5) .
C16 O6 1.222(5) .
C16 C17 1.490(5) .
C17 C18 1.387(6) .
C17 C22 1.393(5) .
C18 C19 1.380(7) .
C18 H18 0.9300 .
C19 C20 1.381(8) .
C19 H19 0.9300 .
C20 C21 1.364(8) .
C20 H20 0.9300 .
C21 C22 1.386(6) .
C21 H21 0.9300 .
C22 H22 0.9300 .
C23 O7 1.250(4) 2_666
C23 O8 1.277(4) .
C23 C24 1.492(5) .
C23 Pr1 2.977(3) 2_666
C24 C25 1.380(5) .
C24 C26 1.398(5) .
C25 C26 1.391(5) 2_766
C25 H25 0.9300 .
C26 C25 1.391(5) 2_766
C26 C27 1.505(5) .
C27 O9 1.217(5) .
C27 C28 1.484(6) .
C28 C33 1.377(7) .
C28 C29 1.398(6) .
C29 C30 1.378(8) .
C29 H29 0.9300 .
C30 C31 1.338(8) .
C30 H30 0.9300 .
C31 C32 1.399(9) .
C31 H31 0.9300 .
C32 C33 1.402(7) .
C32 H32 0.9300 .
C33 H33 0.9300 .
O5 C12 1.261(4) 2_666
O7 C23 1.250(4) 2_666
O8 Pr1 2.710(2) 2_666
O1W H1WA 0.8499 .
O1W H1WB 0.8500 .
O2W H2WA 0.8500 .
O2W H2WB 0.8497 .
O3W H3WA 0.8501 .
O3W H3WB 0.8501 .

loop_
_geom_torsion_atom_site_label_1
_geom_torsion_atom_site_label_2
_geom_torsion_atom_site_label_3
_geom_torsion_atom_site_label_4
_geom_torsion
_geom_torsion_site_symmetry_1
_geom_torsion_site_symmetry_4
O1 C1 C2 C3 -160.8(4) . .
O2 C1 C2 C3 16.8(5) . .
O1 C1 C2 C4 16.6(5) . .
O2 C1 C2 C4 -165.8(4) . .
C4 C2 C3 C4 -0.2(6) . 2_777
C1 C2 C3 C4 177.3(3) . 2_777
C3 C2 C4 C3 0.2(6) . 2_777
C1 C2 C4 C3 -177.2(3) . 2_777
C3 C2 C4 C5 -175.9(3) . .
C1 C2 C4 C5 6.8(5) . .
C2 C4 C5 O3 76.2(5) . .
C3 C4 C5 O3 -99.8(4) 2_777 .
C2 C4 C5 C6 -107.4(4) . .
C3 C4 C5 C6 76.6(4) 2_777 .
O3 C5 C6 C7 156.2(4) . .
C4 C5 C6 C7 -20.1(5) . .
O3 C5 C6 C11 -20.1(6) . .
C4 C5 C6 C11 163.6(4) . .
C11 C6 C7 C8 2.3(7) . .
C5 C6 C7 C8 -174.0(4) . .
C6 C7 C8 C9 -2.2(8) . .
C7 C8 C9 C10 0.0(9) . .
C8 C9 C10 C11 1.9(9) . .
C7 C6 C11 C10 -0.4(7) . .
C5 C6 C11 C10 176.1(4) . .
C9 C10 C11 C6 -1.7(8) . .
O4 C12 C13 C14 33.3(5) . .
O5 C12 C13 C14 -145.4(3) 2_666 .
O4 C12 C13 C15 -149.9(3) . .
O5 C12 C13 C15 31.4(5) 2_666 .
C15 C13 C14 C15 -0.9(6) . 2_676
C12 C13 C14 C15 175.9(3) . 2_676
C14 C13 C15 C14 0.9(6) . 2_676
C12 C13 C15 C14 -175.8(3) . 2_676
C14 C13 C15 C16 -173.9(3) . .
C12 C13 C15 C16 9.4(5) . .
C13 C15 C16 O6 62.9(5) . .
C14 C15 C16 O6 -112.1(4) 2_676 .
C13 C15 C16 C17 -117.7(4) . .
C14 C15 C16 C17 67.4(4) 2_676 .
O6 C16 C17 C18 -165.8(4) . .
C15 C16 C17 C18 14.8(5) . .
O6 C16 C17 C22 11.2(5) . .
C15 C16 C17 C22 -168.3(3) . .
C22 C17 C18 C19 -1.7(7) . .
C16 C17 C18 C19 175.3(4) . .
C17 C18 C19 C20 1.0(8) . .
C18 C19 C20 C21 0.4(9) . .
C19 C20 C21 C22 -0.9(8) . .
C20 C21 C22 C17 0.2(7) . .
C18 C17 C22 C21 1.1(6) . .
C16 C17 C22 C21 -175.9(4) . .
O7 C23 C24 C25 -143.0(3) 2_666 .
O8 C23 C24 C25 35.6(5) . .
O7 C23 C24 C26 32.7(5) 2_666 .
O8 C23 C24 C26 -148.7(3) . .
C26 C24 C25 C26 0.4(6) . 2_766
C23 C24 C25 C26 176.2(3) . 2_766
C25 C24 C26 C25 -0.4(6) . 2_766
C23 C24 C26 C25 -176.1(3) . 2_766
C25 C24 C26 C27 -179.8(3) . .
C23 C24 C26 C27 4.5(5) . .
C25 C26 C27 O9 53.8(5) 2_766 .
C24 C26 C27 O9 -126.7(4) . .
C25 C26 C27 C28 -122.8(4) 2_766 .
C24 C26 C27 C28 56.6(5) . .
O9 C27 C28 C33 -166.4(4) . .
C26 C27 C28 C33 10.1(6) . .
O9 C27 C28 C29 12.2(6) . .
C26 C27 C28 C29 -171.2(4) . .
C33 C28 C29 C30 -0.5(7) . .
C27 C28 C29 C30 -179.2(4) . .
C28 C29 C30 C31 0.9(8) . .
C29 C30 C31 C32 -0.4(9) . .
C30 C31 C32 C33 -0.4(9) . .
C29 C28 C33 C32 -0.3(7) . .
C27 C28 C33 C32 178.3(4) . .
C31 C32 C33 C28 0.8(8) . .
O2 C1 O1 Pr1 -2.4(4) . .
C2 C1 O1 Pr1 175.2(3) . .
O8 Pr1 O1 C1 166.8(2) . .
O4 Pr1 O1 C1 92.2(2) . .
O5 Pr1 O1 C1 -126.3(2) . .
O2 Pr1 O1 C1 1.3(2) . .
O7 Pr1 O1 C1 32.4(3) . .
O2W Pr1 O1 C1 -97.0(2) . .
O1W Pr1 O1 C1 -46.1(2) . .
O8 Pr1 O1 C1 100.9(2) 2_666 .
C23 Pr1 O1 C1 61.2(3) 2_666 .
Pr1 Pr1 O1 C1 140.9(2) 2_666 .
O1 C1 O2 Pr1 2.4(4) . .
C2 C1 O2 Pr1 -175.2(3) . .
O8 Pr1 O2 C1 -23.8(3) . .
O4 Pr1 O2 C1 -78.0(2) . .
O5 Pr1 O2 C1 117.0(2) . .
O7 Pr1 O2 C1 -156.0(2) . .
O1 Pr1 O2 C1 -1.3(2) . .
O2W Pr1 O2 C1 65.1(2) . .
O1W Pr1 O2 C1 132.4(2) . .
O8 Pr1 O2 C1 -134.3(2) 2_666 .
C23 Pr1 O2 C1 -145.1(2) 2_666 .
Pr1 Pr1 O2 C1 -92.6(2) 2_666 .
O5 C12 O4 Pr1 8.9(6) 2_666 .
C13 C12 O4 Pr1 -169.6(2) . .
O8 Pr1 O4 C12 33.3(4) . .
O5 Pr1 O4 C12 -13.7(4) . .
O2 Pr1 O4 C12 -180.0(4) . .
O7 Pr1 O4 C12 -99.1(4) . .
O1 Pr1 O4 C12 127.1(4) . .
O2W Pr1 O4 C12 114.0(4) . .
O1W Pr1 O4 C12 -130.9(4) . .
O8 Pr1 O4 C12 -47.3(4) 2_666 .
C23 Pr1 O4 C12 -74.5(4) 2_666 .
Pr1 Pr1 O4 C12 -8.7(4) 2_666 .
O8 Pr1 O5 C12 -37.9(3) . 2_666
O4 Pr1 O5 C12 9.3(4) . 2_666
O2 Pr1 O5 C12 167.4(3) . 2_666
O7 Pr1 O5 C12 86.7(3) . 2_666
O1 Pr1 O5 C12 -110.6(3) . 2_666
O2W Pr1 O5 C12 -138.4(3) . 2_666
O1W Pr1 O5 C12 151.8(4) . 2_666
O8 Pr1 O5 C12 41.7(3) 2_666 2_666
C23 Pr1 O5 C12 64.3(3) 2_666 2_666
Pr1 Pr1 O5 C12 4.3(3) 2_666 2_666
O8 Pr1 O7 C23 9.6(2) . 2_666
O4 Pr1 O7 C23 70.2(2) . 2_666
O5 Pr1 O7 C23 -65.9(2) . 2_666
O2 Pr1 O7 C23 153.4(2) . 2_666
O1 Pr1 O7 C23 128.9(2) . 2_666
O2W Pr1 O7 C23 -139.7(2) . 2_666
O1W Pr1 O7 C23 -130.9(2) . 2_666
O8 Pr1 O7 C23 -3.11(18) 2_666 2_666
Pr1 Pr1 O7 C23 3.2(2) 2_666 2_666
O7 C23 O8 Pr1 139.8(5) 2_666 .
C24 C23 O8 Pr1 -38.8(8) . .
Pr1 C23 O8 Pr1 134.4(7) 2_666 .
O7 C23 O8 Pr1 5.4(3) 2_666 2_666
C24 C23 O8 Pr1 -173.2(3) . 2_666
O4 Pr1 O8 C23 156.1(7) . .
O5 Pr1 O8 C23 -55.5(7) . .
O2 Pr1 O8 C23 100.1(7) . .
O7 Pr1 O8 C23 -142.6(7) . .
O1 Pr1 O8 C23 82.4(7) . .
O2W Pr1 O8 C23 16.2(7) . .
O1W Pr1 O8 C23 -40.6(7) . .
O8 Pr1 O8 C23 -132.5(7) 2_666 .
C23 Pr1 O8 C23 -138.5(6) 2_666 .
Pr1 Pr1 O8 C23 -132.5(7) 2_666 .
O4 Pr1 O8 Pr1 -71.36(9) . 2_666
O5 Pr1 O8 Pr1 77.02(9) . 2_666
O2 Pr1 O8 Pr1 -127.39(12) . 2_666
O7 Pr1 O8 Pr1 -10.01(13) . 2_666
O1 Pr1 O8 Pr1 -145.01(9) . 2_666
O2W Pr1 O8 Pr1 148.71(9) . 2_666
O1W Pr1 O8 Pr1 91.97(15) . 2_666
O8 Pr1 O8 Pr1 0.0 2_666 2_666
C23 Pr1 O8 Pr1 -5.96(10) 2_666 2_666
